data_1507152
loop_
_publ_author_name
'Luo, Xiao'
'Shi, Yi-Ming'
'Luo, Rong-Hua'
'Luo, Shi-Hong'
'Li, Xiao-Nian'
'Wang, Rui-Rui'
'Li, Sheng-Hong'
'Zheng, Yong-Tang'
'Du, Xue'
'Xiao, Wei-Lie'
'Pu, Jian-Xin'
'Sun, Han-Dong'

_publ_section_title
;
 Schilancitrilactones A-C: three unique nortriterpenoids from Schisandra
 lancifolia.
;
_journal_coden_ASTM ORLEF7
_journal_issue 5
_journal_name_full 'Organic Letters'
_journal_page_first 1286
_journal_page_last 1289
_journal_paper_doi 10.1021/ol300099e
_journal_volume 14
_journal_year 2012
_chemical_absolute_configuration rm
_chemical_formula_moiety '2(C29 H36 O10), 3(H2 O) '
_chemical_formula_sum 'C29 H39 O11.5'
_chemical_formula_weight 571.60
_space_group_IT_number 4
_symmetry_cell_setting monoclinic
_symmetry_space_group_name_Hall 'P 2yb'
_symmetry_space_group_name_H-M 'P 1 21 1'
_atom_sites_solution_hydrogens geom
_atom_sites_solution_primary direct
_atom_sites_solution_secondary difmap
_audit_creation_method SHELXL-97
_cell_angle_alpha 90.00
_cell_angle_beta 109.7560(10)
_cell_angle_gamma 90.00
_cell_formula_units_Z 4
_cell_length_a 20.2712(5)
_cell_length_b 6.8588(2)
_cell_length_c 21.9489(6)
_cell_measurement_reflns_used 9899
_cell_measurement_temperature 100(2)
_cell_measurement_theta_max 67.55
_cell_measurement_theta_min 10.24
_cell_volume 2872.07(14)
_computing_cell_refinement 'Bruker SAINT'
_computing_data_collection 'Bruker APEX2'
_computing_data_reduction 'Bruker SAINT'
_computing_molecular_graphics 'Bruker SHELXTL'
_computing_publication_material 'Bruker SHELXTL'
_computing_structure_refinement 'SHELXL-97 (Sheldrick, 2008)'
_computing_structure_solution 'SHELXS-97 (Sheldrick, 2008)'
_diffrn_ambient_temperature 100(2)
_diffrn_measured_fraction_theta_full 0.916
_diffrn_measured_fraction_theta_max 0.916
_diffrn_measurement_device_type 'Bruker APEX-II CCD'
_diffrn_measurement_method '\f and \w scans'
_diffrn_radiation_monochromator graphite
_diffrn_radiation_source 'fine-focus sealed tube'
_diffrn_radiation_type CuK\a
_diffrn_radiation_wavelength 1.54178
_diffrn_reflns_av_R_equivalents 0.0381
_diffrn_reflns_av_sigmaI/netI 0.0421
_diffrn_reflns_limit_h_max 23
_diffrn_reflns_limit_h_min -24
_diffrn_reflns_limit_k_max 6
_diffrn_reflns_limit_k_min -7
_diffrn_reflns_limit_l_max 26
_diffrn_reflns_limit_l_min -26
_diffrn_reflns_number 22936
_diffrn_reflns_theta_full 68.03
_diffrn_reflns_theta_max 68.03
_diffrn_reflns_theta_min 9.77
_exptl_absorpt_coefficient_mu 0.854
_exptl_absorpt_correction_type none
_exptl_absorpt_process_details none
_exptl_crystal_colour colourless
_exptl_crystal_density_diffrn 1.322
_exptl_crystal_density_method 'not measured'
_exptl_crystal_description needle
_exptl_crystal_F_000 1220
_exptl_crystal_size_max 0.60
_exptl_crystal_size_mid 0.11
_exptl_crystal_size_min 0.11
_refine_diff_density_max 0.450
_refine_diff_density_min -0.266
_refine_diff_density_rms 0.065
_refine_ls_abs_structure_details 'Flack H D (1983), Acta Cryst. A39, 876-881'
_refine_ls_abs_structure_Flack -0.12(18)
_refine_ls_extinction_method none
_refine_ls_goodness_of_fit_ref 1.044
_refine_ls_hydrogen_treatment constr
_refine_ls_matrix_type full
_refine_ls_number_parameters 741
_refine_ls_number_reflns 7831
_refine_ls_number_restraints 1
_refine_ls_restrained_S_all 1.044
_refine_ls_R_factor_all 0.0608
_refine_ls_R_factor_gt 0.0589
_refine_ls_shift/su_max 0.001
_refine_ls_shift/su_mean 0.000
_refine_ls_structure_factor_coef Fsqd
_refine_ls_weighting_details 'calc w=1/[\s^2^(Fo^2^)+(0.1224P)^2^+0.8678P] where P=(Fo^2^+2Fc^2^)/3'
_refine_ls_weighting_scheme calc
_refine_ls_wR_factor_gt 0.1636
_refine_ls_wR_factor_ref 0.1671
_reflns_number_gt 7487
_reflns_number_total 7831
_reflns_threshold_expression >2sigma(I)
_cod_data_source_file ol300099e_si_002.cif
_cod_data_source_block cu_s5022_0m
_cod_depositor_comments
;
The following automatic conversions were performed:

'_symmetry_cell_setting' value 'Monoclinic' changed to 'monoclinic'
according to /home/saulius/struct/CIF-dictionaries/cif_core.dic
dictionary named 'cif_core.dic' version 2.4.1 from 2010-06-29.

Automatic conversion script
Id: cif_fix_values 1715 2011-07-08 13:25:40Z adriana 

 Updated bibliographic information.

 Antanas Vaitkus,
 2019-09-22
;
_cod_original_cell_volume 2872.07(13)
_cod_original_sg_symbol_H-M 'P 21'
_cod_database_code 1507152

loop_
_symmetry_equiv_pos_as_xyz
'x, y, z'
'-x, y+1/2, -z'

loop_
_atom_site_label
_atom_site_type_symbol
_atom_site_fract_x
_atom_site_fract_y
_atom_site_fract_z
_atom_site_U_iso_or_equiv
_atom_site_adp_type
_atom_site_occupancy
_atom_site_symmetry_multiplicity
_atom_site_calc_flag
_atom_site_refinement_flags
O1S O 0.93971(14) 0.3434(5) 0.44156(16) 0.0663(8) Uani 1 1 d .
O2 O 0.23952(18) 0.2921(6) 0.54218(12) 0.0693(9) Uani 1 1 d .
O3 O 0.21332(13) 0.3766(4) 0.43928(10) 0.0492(6) Uani 1 1 d .
O2S O 0.9554(2) 0.9373(7) 0.4433(2) 0.1050(16) Uani 1 1 d .
O5 O 0.27807(12) 0.3626(4) 0.17701(11) 0.0404(5) Uani 1 1 d .
O3S O 0.4375(2) 0.0493(8) 0.45944(18) 0.1000(14) Uani 1 1 d .
O8 O 0.47435(12) 0.0397(4) 0.14114(11) 0.0417(6) Uani 1 1 d .
O9 O 0.58221(13) -0.0823(5) 0.18907(14) 0.0622(8) Uani 1 1 d .
O1 O 0.05659(13) 0.3564(4) 0.39254(12) 0.0472(6) Uani 1 1 d .
O4 O 0.32046(13) 0.3218(5) 0.38819(11) 0.0561(8) Uani 1 1 d .
H4 H 0.3023 0.3377 0.4170 0.084 Uiso 1 1 calc R
O7 O 0.22001(12) 0.1970(4) 0.08208(11) 0.0397(5) Uani 1 1 d .
O6 O 0.13302(14) -0.0055(5) 0.03235(13) 0.0645(8) Uani 1 1 d .
O2' O 0.71638(17) 0.2996(5) 0.56146(12) 0.0656(8) Uani 1 1 d .
O3' O 0.68884(12) 0.3827(4) 0.45810(10) 0.0410(6) Uani 1 1 d .
O5' O 0.76985(11) 0.3958(3) 0.20379(10) 0.0344(5) Uani 1 1 d .
O8' O 0.96654(12) 0.0834(4) 0.14822(12) 0.0458(6) Uani 1 1 d .
O1' O 0.53065(12) 0.3221(4) 0.40409(11) 0.0460(6) Uani 1 1 d .
O4' O 0.79879(12) 0.3509(5) 0.41352(11) 0.0490(7) Uani 1 1 d .
H4' H 0.7799 0.3434 0.4421 0.074 Uiso 1 1 calc R
O6' O 0.62857(14) 0.0186(5) 0.06146(12) 0.0547(7) Uani 1 1 d .
O7' O 0.71338(11) 0.2294(4) 0.10929(10) 0.0356(5) Uani 1 1 d .
C3 C 0.2021(2) 0.2726(6) 0.48709(16) 0.0493(9) Uani 1 1 d .
C10 C 0.16380(18) 0.3207(5) 0.37532(14) 0.0386(8) Uani 1 1 d .
C19 C 0.20142(17) 0.1900(6) 0.34204(15) 0.0390(8) Uani 1 1 d .
H19A H 0.1669 0.1530 0.2997 0.047 Uiso 1 1 calc R
H19B H 0.2140 0.0690 0.3680 0.047 Uiso 1 1 calc R
C9 C 0.26765(18) 0.2596(6) 0.32935(15) 0.0422(8) Uani 1 1 d .
C8 C 0.2557(2) 0.4180(6) 0.27713(16) 0.0440(8) Uani 1 1 d .
H8 H 0.3033 0.4715 0.2827 0.053 Uiso 1 1 calc R
C14 C 0.23374(19) 0.3059(5) 0.21326(15) 0.0362(7) Uani 1 1 d .
H14 H 0.1831 0.3266 0.1878 0.043 Uiso 1 1 calc R
C17 C 0.28379(17) 0.2038(5) 0.13891(14) 0.0344(7) Uani 1 1 d .
C20 C 0.34486(18) 0.2441(5) 0.11569(16) 0.0389(7) Uani 1 1 d .
H20 H 0.3879 0.2543 0.1550 0.047 Uiso 1 1 calc R
C22 C 0.35720(16) 0.0822(5) 0.07444(15) 0.0363(7) Uani 1 1 d .
H22 H 0.3192 0.0426 0.0375 0.044 Uiso 1 1 calc R
C23 C 0.41771(17) -0.0075(5) 0.08677(15) 0.0376(7) Uani 1 1 d .
C26 C 0.52804(17) -0.0892(6) 0.14572(17) 0.0422(8) Uani 1 1 d .
C27 C 0.5470(3) -0.3893(8) 0.0808(3) 0.0753(14) Uani 1 1 d .
H27A H 0.5196 -0.4648 0.0427 0.113 Uiso 1 1 calc R
H27B H 0.5607 -0.4738 0.1190 0.113 Uiso 1 1 calc R
H27C H 0.5890 -0.3374 0.0741 0.113 Uiso 1 1 calc R
C25 C 0.5036(2) -0.2248(6) 0.0907(2) 0.0482(9) Uani 1 1 d .
C24 C 0.43843(19) -0.1707(5) 0.05543(16) 0.0414(8) Uani 1 1 d .
H24 H 0.4103 -0.2298 0.0161 0.050 Uiso 1 1 calc R
C5 C 0.1275(2) 0.5075(5) 0.34070(16) 0.0425(8) Uani 1 1 d .
H5 H 0.1492 0.6195 0.3698 0.051 Uiso 1 1 calc R
C4 C 0.0512(2) 0.4897(6) 0.34006(15) 0.0433(8) Uani 1 1 d .
C30 C -0.0001(2) 0.4064(7) 0.27824(18) 0.0612(11) Uani 1 1 d .
H30A H 0.0168 0.2791 0.2694 0.092 Uiso 1 1 calc R
H30B H -0.0041 0.4951 0.2422 0.092 Uiso 1 1 calc R
H30C H -0.0461 0.3910 0.2831 0.092 Uiso 1 1 calc R
C1 C 0.10599(18) 0.2129(6) 0.39219(17) 0.0422(8) Uani 1 1 d .
H1 H 0.0847 0.1054 0.3610 0.051 Uiso 1 1 calc R
C2 C 0.1413(2) 0.1381(7) 0.46019(19) 0.0546(10) Uani 1 1 d .
H2A H 0.1093 0.1448 0.4856 0.066 Uiso 1 1 calc R
H2B H 0.1572 0.0018 0.4598 0.066 Uiso 1 1 calc R
C29 C 0.0256(2) 0.6801(6) 0.3582(2) 0.0550(10) Uani 1 1 d .
H29A H 0.0575 0.7226 0.4011 0.066 Uiso 1 1 calc R
H29B H 0.0260 0.7813 0.3261 0.066 Uiso 1 1 calc R
O10 O -0.04235(16) 0.6603(5) 0.35998(16) 0.0640(8) Uani 1 1 d .
H10 H -0.0473 0.7338 0.3887 0.096 Uiso 1 1 calc R
C6 C 0.1358(2) 0.5494(6) 0.27562(17) 0.0509(9) Uani 1 1 d .
H6A H 0.1060 0.6624 0.2555 0.061 Uiso 1 1 calc R
H6B H 0.1187 0.4355 0.2469 0.061 Uiso 1 1 calc R
C7 C 0.2115(3) 0.5929(6) 0.2803(2) 0.0590(11) Uani 1 1 d .
H7A H 0.2104 0.6830 0.2447 0.071 Uiso 1 1 calc R
H7B H 0.2349 0.6621 0.3216 0.071 Uiso 1 1 calc R
C11 C 0.29738(17) 0.0946(6) 0.30086(14) 0.0404(8) Uani 1 1 d .
H11A H 0.2951 -0.0302 0.3227 0.049 Uiso 1 1 calc R
H11B H 0.3467 0.1210 0.3050 0.049 Uiso 1 1 calc R
C12 C 0.25035(16) 0.0884(5) 0.22930(14) 0.0330(7) Uani 1 1 d .
H12 H 0.2062 0.0160 0.2249 0.040 Uiso 1 1 calc R
C13 C 0.28139(16) 0.0146(5) 0.17815(14) 0.0338(7) Uani 1 1 d .
C28 C 0.35083(17) -0.0919(5) 0.20813(16) 0.0416(8) Uani 1 1 d .
H28A H 0.3451 -0.1962 0.2364 0.062 Uiso 1 1 calc R
H28B H 0.3865 0.0002 0.2335 0.062 Uiso 1 1 calc R
H28C H 0.3655 -0.1482 0.1737 0.062 Uiso 1 1 calc R
C16 C 0.22802(18) -0.1136(5) 0.12701(15) 0.0400(7) Uani 1 1 d .
H16A H 0.2524 -0.2106 0.1088 0.048 Uiso 1 1 calc R
H16B H 0.1972 -0.1834 0.1463 0.048 Uiso 1 1 calc R
C15 C 0.18664(17) 0.0236(6) 0.07587(15) 0.0399(8) Uani 1 1 d .
C21 C 0.3366(3) 0.4388(7) 0.0794(3) 0.0653(12) Uani 1 1 d .
H21A H 0.3775 0.4607 0.0661 0.098 Uiso 1 1 calc R
H21B H 0.3329 0.5450 0.1080 0.098 Uiso 1 1 calc R
H21C H 0.2941 0.4352 0.0411 0.098 Uiso 1 1 calc R
C3' C 0.6793(2) 0.2745(6) 0.50607(16) 0.0479(9) Uani 1 1 d .
C10' C 0.64247(16) 0.3167(5) 0.39393(14) 0.0353(7) Uani 1 1 d .
C19' C 0.68493(17) 0.1962(5) 0.36232(15) 0.0370(7) Uani 1 1 d .
H19C H 0.6529 0.1563 0.3191 0.044 Uiso 1 1 calc R
H19D H 0.6995 0.0756 0.3882 0.044 Uiso 1 1 calc R
C9' C 0.75069(16) 0.2831(6) 0.35294(13) 0.0369(7) Uani 1 1 d .
C8' C 0.73863(17) 0.4438(5) 0.30111(15) 0.0356(7) Uani 1 1 d .
H8' H 0.7851 0.5081 0.3094 0.043 Uiso 1 1 calc R
C14' C 0.72338(17) 0.3311(5) 0.23759(14) 0.0326(6) Uani 1 1 d .
H14' H 0.6731 0.3441 0.2097 0.039 Uiso 1 1 calc R
C17' C 0.77800(16) 0.2409(5) 0.16616(14) 0.0337(7) Uani 1 1 d .
C20' C 0.83846(17) 0.2844(5) 0.14170(14) 0.0345(7) Uani 1 1 d .
H20' H 0.8825 0.2815 0.1801 0.041 Uiso 1 1 calc R
C22' C 0.84549(17) 0.1323(5) 0.09549(15) 0.0360(7) Uani 1 1 d .
H22' H 0.8044 0.0965 0.0610 0.043 Uiso 1 1 calc R
C23' C 0.90457(17) 0.0439(5) 0.09908(15) 0.0373(7) Uani 1 1 d .
C26' C 1.01825(19) -0.0419(6) 0.1426(2) 0.0496(9) Uani 1 1 d .
O9' O 1.07674(14) -0.0336(6) 0.17853(17) 0.0720(9) Uani 1 1 d .
O10' O 0.52303(16) 0.7352(5) 0.42136(15) 0.0619(8) Uani 1 1 d .
H10' H 0.5296 0.6598 0.4530 0.093 Uiso 1 1 calc R
C29' C 0.4871(2) 0.6374(7) 0.36479(19) 0.0512(9) Uani 1 1 d .
H29C H 0.4784 0.7289 0.3280 0.061 Uiso 1 1 calc R
H29D H 0.4410 0.5965 0.3666 0.061 Uiso 1 1 calc R
C4' C 0.52489(18) 0.4572(6) 0.35146(15) 0.0418(8) Uani 1 1 d .
C1' C 0.58720(19) 0.1940(6) 0.40958(17) 0.0435(8) Uani 1 1 d .
H1' H 0.5721 0.0797 0.3798 0.052 Uiso 1 1 calc R
C11' C 0.78733(18) 0.1268(6) 0.32633(15) 0.0398(7) Uani 1 1 d .
H11C H 0.7874 -0.0002 0.3477 0.048 Uiso 1 1 calc R
H11D H 0.8363 0.1646 0.3325 0.048 Uiso 1 1 calc R
C12' C 0.74329(16) 0.1172(5) 0.25414(14) 0.0324(7) Uani 1 1 d .
H12' H 0.7000 0.0386 0.2482 0.039 Uiso 1 1 calc R
C7' C 0.68756(19) 0.6063(5) 0.30135(17) 0.0418(8) Uani 1 1 d .
H7'1 H 0.7070 0.6788 0.3426 0.050 Uiso 1 1 calc R
H7'2 H 0.6855 0.6980 0.2659 0.050 Uiso 1 1 calc R
C6' C 0.61291(18) 0.5463(5) 0.29373(15) 0.0397(8) Uani 1 1 d .
H6'1 H 0.6000 0.4319 0.2646 0.048 Uiso 1 1 calc R
H6'2 H 0.5808 0.6542 0.2727 0.048 Uiso 1 1 calc R
C5' C 0.60201(16) 0.4953(5) 0.35756(14) 0.0342(7) Uani 1 1 d .
H5' H 0.6182 0.6102 0.3869 0.041 Uiso 1 1 calc R
C13' C 0.77833(16) 0.0492(5) 0.20487(14) 0.0314(6) Uani 1 1 d .
C28' C 0.85006(18) -0.0439(5) 0.23660(15) 0.0410(8) Uani 1 1 d .
H28D H 0.8456 -0.1561 0.2626 0.062 Uiso 1 1 calc R
H28E H 0.8821 0.0519 0.2646 0.062 Uiso 1 1 calc R
H28F H 0.8686 -0.0872 0.2030 0.062 Uiso 1 1 calc R
C16' C 0.72930(17) -0.0836(5) 0.15284(14) 0.0369(7) Uani 1 1 d .
H16C H 0.7565 -0.1681 0.1334 0.044 Uiso 1 1 calc R
H16D H 0.7013 -0.1673 0.1716 0.044 Uiso 1 1 calc R
C15' C 0.68300(17) 0.0504(5) 0.10338(14) 0.0368(7) Uani 1 1 d .
C25' C 0.98549(19) -0.1679(6) 0.08535(19) 0.0468(8) Uani 1 1 d .
C27' C 1.0255(3) -0.3293(8) 0.0689(3) 0.0772(15) Uani 1 1 d .
H27D H 0.9944 -0.4032 0.0322 0.116 Uiso 1 1 calc R
H27E H 1.0440 -0.4159 0.1063 0.116 Uiso 1 1 calc R
H27F H 1.0644 -0.2751 0.0573 0.116 Uiso 1 1 calc R
C24' C 0.91881(18) -0.1123(6) 0.06012(17) 0.0439(8) Uani 1 1 d .
H24' H 0.8855 -0.1663 0.0224 0.053 Uiso 1 1 calc R
C21' C 0.8330(2) 0.4876(6) 0.1118(2) 0.0506(9) Uani 1 1 d .
H21D H 0.8685 0.5017 0.0908 0.076 Uiso 1 1 calc R
H21E H 0.8408 0.5864 0.1457 0.076 Uiso 1 1 calc R
H21F H 0.7862 0.5051 0.0795 0.076 Uiso 1 1 calc R
C2' C 0.6213(2) 0.1313(7) 0.47891(19) 0.0567(10) Uani 1 1 d .
H2'1 H 0.5876 0.1365 0.5026 0.068 Uiso 1 1 calc R
H2'2 H 0.6400 -0.0030 0.4813 0.068 Uiso 1 1 calc R
C30' C 0.4808(2) 0.3640(8) 0.28774(19) 0.0588(11) Uani 1 1 d .
H30D H 0.5033 0.2433 0.2811 0.088 Uiso 1 1 calc R
H30E H 0.4767 0.4544 0.2521 0.088 Uiso 1 1 calc R
H30F H 0.4340 0.3343 0.2891 0.088 Uiso 1 1 calc R

loop_
_atom_site_aniso_label
_atom_site_aniso_U_11
_atom_site_aniso_U_22
_atom_site_aniso_U_33
_atom_site_aniso_U_23
_atom_site_aniso_U_13
_atom_site_aniso_U_12
O1S 0.0508(14) 0.077(2) 0.0737(18) -0.0130(17) 0.0241(13) -0.0076(15)
O2 0.090(2) 0.082(2) 0.0287(12) 0.0003(13) 0.0095(13) 0.0195(18)
O3 0.0584(14) 0.0596(18) 0.0268(10) -0.0044(11) 0.0108(10) -0.0128(13)
O2S 0.111(3) 0.095(3) 0.081(2) -0.031(2) -0.005(2) 0.039(2)
O5 0.0625(14) 0.0289(13) 0.0387(11) 0.0034(9) 0.0288(11) -0.0018(11)
O3S 0.091(2) 0.135(4) 0.0591(19) -0.002(2) 0.0060(19) -0.004(3)
O8 0.0400(12) 0.0459(15) 0.0359(11) -0.0079(10) 0.0085(9) -0.0033(11)
O9 0.0438(14) 0.081(2) 0.0563(15) 0.0052(15) 0.0099(12) 0.0034(15)
O1 0.0531(13) 0.0493(16) 0.0432(12) 0.0057(11) 0.0214(11) -0.0003(12)
O4 0.0539(14) 0.080(2) 0.0318(11) -0.0124(13) 0.0111(10) -0.0272(15)
O7 0.0413(12) 0.0436(14) 0.0341(11) 0.0110(10) 0.0125(9) 0.0048(10)
O6 0.0516(15) 0.079(2) 0.0473(15) 0.0140(15) -0.0039(12) -0.0149(15)
O2' 0.0793(18) 0.083(2) 0.0300(12) 0.0061(13) 0.0122(12) 0.0171(17)
O3' 0.0459(12) 0.0493(15) 0.0258(10) -0.0039(10) 0.0097(9) -0.0053(11)
O5' 0.0496(12) 0.0273(12) 0.0325(10) -0.0022(9) 0.0222(9) 0.0007(9)
O8' 0.0404(12) 0.0460(15) 0.0465(13) -0.0118(11) 0.0087(10) -0.0008(11)
O1' 0.0447(13) 0.0535(17) 0.0440(12) 0.0023(11) 0.0207(10) -0.0076(11)
O4' 0.0379(11) 0.0752(19) 0.0296(11) -0.0142(12) 0.0055(9) -0.0023(12)
O6' 0.0514(14) 0.0663(19) 0.0358(12) 0.0060(12) 0.0006(11) -0.0123(13)
O7' 0.0411(11) 0.0381(14) 0.0267(10) 0.0030(9) 0.0104(9) 0.0030(10)
C3 0.063(2) 0.060(3) 0.0280(15) 0.0012(16) 0.0198(15) 0.0082(19)
C10 0.0526(18) 0.040(2) 0.0208(13) -0.0031(13) 0.0098(12) -0.0127(16)
C19 0.0473(18) 0.042(2) 0.0273(14) 0.0007(13) 0.0118(13) -0.0125(15)
C9 0.0463(18) 0.053(2) 0.0268(14) -0.0042(14) 0.0117(13) -0.0185(16)
C8 0.061(2) 0.041(2) 0.0347(16) -0.0041(14) 0.0234(15) -0.0183(17)
C14 0.0523(18) 0.0292(18) 0.0304(14) 0.0052(13) 0.0184(13) -0.0001(14)
C17 0.0456(17) 0.0291(17) 0.0298(14) 0.0014(13) 0.0144(13) 0.0046(13)
C20 0.0417(17) 0.035(2) 0.0416(16) -0.0030(14) 0.0163(14) -0.0016(14)
C22 0.0358(16) 0.043(2) 0.0317(14) -0.0032(13) 0.0133(12) -0.0070(14)
C23 0.0428(17) 0.042(2) 0.0304(14) -0.0047(14) 0.0153(13) -0.0091(15)
C26 0.0396(17) 0.044(2) 0.0441(17) 0.0075(15) 0.0158(15) 0.0008(15)
C27 0.077(3) 0.048(3) 0.108(4) -0.009(3) 0.041(3) 0.011(2)
C25 0.053(2) 0.040(2) 0.060(2) -0.0049(17) 0.0309(18) -0.0032(17)
C24 0.0541(19) 0.0329(19) 0.0428(17) -0.0090(14) 0.0237(15) -0.0104(15)
C5 0.065(2) 0.0302(19) 0.0363(16) -0.0063(14) 0.0219(15) -0.0085(16)
C4 0.064(2) 0.037(2) 0.0288(14) -0.0009(13) 0.0159(15) -0.0010(16)
C30 0.075(3) 0.062(3) 0.0374(18) -0.0077(18) 0.0063(18) -0.003(2)
C1 0.0477(18) 0.043(2) 0.0382(16) 0.0064(15) 0.0181(15) -0.0036(16)
C2 0.060(2) 0.066(3) 0.045(2) 0.0204(19) 0.0274(18) 0.004(2)
C29 0.069(3) 0.042(2) 0.054(2) -0.0047(17) 0.0216(19) 0.0028(19)
O10 0.0702(18) 0.052(2) 0.0666(19) -0.0041(14) 0.0190(15) 0.0078(15)
C6 0.089(3) 0.028(2) 0.0403(18) 0.0017(14) 0.0280(18) 0.0040(18)
C7 0.108(3) 0.031(2) 0.058(2) -0.0011(17) 0.053(2) -0.012(2)
C11 0.0400(17) 0.050(2) 0.0268(14) 0.0064(14) 0.0058(13) -0.0053(15)
C12 0.0365(15) 0.0324(18) 0.0284(14) 0.0068(12) 0.0088(12) -0.0075(13)
C13 0.0403(16) 0.0275(17) 0.0299(14) 0.0024(12) 0.0072(12) -0.0025(13)
C28 0.0477(18) 0.035(2) 0.0367(16) 0.0084(14) 0.0078(14) 0.0055(15)
C16 0.0500(18) 0.0308(19) 0.0325(15) 0.0006(13) 0.0051(13) -0.0024(15)
C15 0.0400(17) 0.049(2) 0.0298(15) 0.0040(14) 0.0110(14) -0.0031(15)
C21 0.093(3) 0.045(3) 0.082(3) 0.013(2) 0.061(3) 0.001(2)
C3' 0.060(2) 0.054(2) 0.0330(17) 0.0093(16) 0.0202(16) 0.0111(18)
C10' 0.0394(16) 0.0359(19) 0.0298(14) -0.0019(13) 0.0107(12) -0.0069(14)
C19' 0.0448(17) 0.0369(19) 0.0280(14) 0.0029(13) 0.0108(13) -0.0007(14)
C9' 0.0368(15) 0.049(2) 0.0229(13) -0.0023(13) 0.0078(12) -0.0019(14)
C8' 0.0401(16) 0.0363(19) 0.0332(15) -0.0051(13) 0.0161(12) -0.0062(14)
C14' 0.0413(16) 0.0261(17) 0.0312(14) 0.0032(12) 0.0134(12) 0.0024(13)
C17' 0.0412(16) 0.0327(19) 0.0276(14) -0.0012(12) 0.0121(12) 0.0023(14)
C20' 0.0418(16) 0.0344(18) 0.0300(13) -0.0039(13) 0.0159(12) 0.0014(13)
C22' 0.0385(16) 0.040(2) 0.0323(15) -0.0061(13) 0.0157(13) -0.0062(14)
C23' 0.0397(17) 0.037(2) 0.0376(16) -0.0052(14) 0.0159(13) -0.0051(14)
C26' 0.0431(19) 0.049(2) 0.056(2) -0.0029(18) 0.0156(16) -0.0033(17)
O9' 0.0428(15) 0.085(2) 0.076(2) -0.0092(18) 0.0040(14) 0.0028(15)
O10' 0.0786(19) 0.0518(19) 0.0616(17) -0.0085(13) 0.0321(15) 0.0025(15)
C29' 0.053(2) 0.052(2) 0.050(2) 0.0016(17) 0.0190(17) 0.0077(18)
C4' 0.0432(17) 0.048(2) 0.0327(15) -0.0030(14) 0.0111(13) -0.0059(16)
C1' 0.0518(19) 0.044(2) 0.0376(16) 0.0002(15) 0.0191(15) -0.0114(17)
C11' 0.0447(18) 0.045(2) 0.0269(14) 0.0016(14) 0.0091(13) 0.0059(15)
C12' 0.0369(15) 0.0312(18) 0.0269(14) 0.0031(12) 0.0077(12) -0.0013(13)
C7' 0.061(2) 0.0321(19) 0.0400(16) -0.0017(14) 0.0269(16) -0.0045(15)
C6' 0.0515(19) 0.038(2) 0.0320(15) -0.0002(13) 0.0169(14) 0.0001(15)
C5' 0.0379(15) 0.0374(19) 0.0272(13) -0.0070(13) 0.0111(12) -0.0032(13)
C13' 0.0382(16) 0.0245(17) 0.0284(14) -0.0013(12) 0.0073(12) -0.0003(13)
C28' 0.0498(18) 0.039(2) 0.0338(15) 0.0037(14) 0.0128(14) 0.0116(15)
C16' 0.0491(17) 0.0322(18) 0.0289(14) -0.0063(13) 0.0123(13) -0.0028(14)
C15' 0.0404(17) 0.044(2) 0.0272(14) 0.0010(13) 0.0127(13) -0.0009(15)
C25' 0.0491(19) 0.037(2) 0.061(2) -0.0099(16) 0.0268(17) -0.0048(16)
C27' 0.060(3) 0.059(3) 0.120(4) -0.026(3) 0.039(3) -0.003(2)
C24' 0.0472(19) 0.043(2) 0.0472(18) -0.0117(16) 0.0229(15) -0.0100(16)
C21' 0.073(2) 0.036(2) 0.060(2) 0.0021(17) 0.045(2) -0.0005(17)
C2' 0.070(3) 0.058(3) 0.049(2) 0.0157(19) 0.0294(19) -0.003(2)
C30' 0.049(2) 0.077(3) 0.0464(19) -0.012(2) 0.0101(16) -0.017(2)

loop_
_atom_type_symbol
_atom_type_description
_atom_type_scat_dispersion_real
_atom_type_scat_dispersion_imag
_atom_type_scat_source
C C 0.0181 0.0091 'International Tables Vol C Tables 4.2.6.8 and 6.1.1.4'
H H 0.0000 0.0000 'International Tables Vol C Tables 4.2.6.8 and 6.1.1.4'
O O 0.0492 0.0322 'International Tables Vol C Tables 4.2.6.8 and 6.1.1.4'

loop_
_geom_angle_atom_site_label_1
_geom_angle_atom_site_label_2
_geom_angle_atom_site_label_3
_geom_angle
C3 O3 C10 111.3(3)
C17 O5 C14 108.2(2)
C26 O8 C23 108.5(3)
C1 O1 C4 107.5(3)
C9 O4 H4 109.5
C15 O7 C17 112.4(2)
C3' O3' C10' 111.2(3)
C17' O5' C14' 107.4(2)
C23' O8' C26' 108.9(3)
C1' O1' C4' 107.9(2)
C9' O4' H4' 109.5
C15' O7' C17' 111.9(2)
O2 C3 O3 120.6(4)
O2 C3 C2 128.7(4)
O3 C3 C2 110.7(3)
O3 C10 C19 108.7(3)
O3 C10 C1 103.0(2)
C19 C10 C1 112.4(3)
O3 C10 C5 108.1(3)
C19 C10 C5 119.2(3)
C1 C10 C5 104.1(3)
C10 C19 C9 121.1(3)
C10 C19 H19A 107.1
C9 C19 H19A 107.1
C10 C19 H19B 107.1
C9 C19 H19B 107.1
H19A C19 H19B 106.8
O4 C9 C11 108.3(3)
O4 C9 C19 111.1(3)
C11 C9 C19 109.7(3)
O4 C9 C8 110.0(3)
C11 C9 C8 101.8(3)
C19 C9 C8 115.3(3)
C7 C8 C14 116.6(3)
C7 C8 C9 118.1(3)
C14 C8 C9 104.6(3)
C7 C8 H8 105.5
C14 C8 H8 105.5
C9 C8 H8 105.5
O5 C14 C8 109.1(3)
O5 C14 C12 105.0(3)
C8 C14 C12 107.7(3)
O5 C14 H14 111.6
C8 C14 H14 111.6
C12 C14 H14 111.6
O5 C17 O7 107.8(2)
O5 C17 C20 107.5(3)
O7 C17 C20 107.8(2)
O5 C17 C13 106.9(2)
O7 C17 C13 105.1(2)
C20 C17 C13 121.1(3)
C22 C20 C17 112.8(3)
C22 C20 C21 109.9(3)
C17 C20 C21 112.0(3)
C22 C20 H20 107.2
C17 C20 H20 107.2
C21 C20 H20 107.2
C23 C22 C20 123.6(3)
C23 C22 H22 118.2
C20 C22 H22 118.2
C22 C23 O8 120.8(3)
C22 C23 C24 131.5(3)
O8 C23 C24 107.5(3)
O9 C26 O8 121.8(4)
O9 C26 C25 130.3(4)
O8 C26 C25 107.9(3)
C25 C27 H27A 109.5
C25 C27 H27B 109.5
H27A C27 H27B 109.5
C25 C27 H27C 109.5
H27A C27 H27C 109.5
H27B C27 H27C 109.5
C24 C25 C26 107.0(3)
C24 C25 C27 129.8(4)
C26 C25 C27 123.2(4)
C25 C24 C23 109.1(3)
C25 C24 H24 125.5
C23 C24 H24 125.5
C6 C5 C4 115.7(3)
C6 C5 C10 115.7(3)
C4 C5 C10 104.3(3)
C6 C5 H5 106.8
C4 C5 H5 106.8
C10 C5 H5 106.8
O1 C4 C29 106.1(3)
O1 C4 C30 108.6(3)
C29 C4 C30 111.7(3)
O1 C4 C5 103.7(3)
C29 C4 C5 111.2(3)
C30 C4 C5 114.8(3)
C4 C30 H30A 109.5
C4 C30 H30B 109.5
H30A C30 H30B 109.5
C4 C30 H30C 109.5
H30A C30 H30C 109.5
H30B C30 H30C 109.5
O1 C1 C2 109.4(3)
O1 C1 C10 105.5(3)
C2 C1 C10 104.9(3)
O1 C1 H1 112.2
C2 C1 H1 112.2
C10 C1 H1 112.2
C3 C2 C1 103.5(3)
C3 C2 H2A 111.1
C1 C2 H2A 111.1
C3 C2 H2B 111.1
C1 C2 H2B 111.1
H2A C2 H2B 109.0
O10 C29 C4 110.8(3)
O10 C29 H29A 109.5
C4 C29 H29A 109.5
O10 C29 H29B 109.5
C4 C29 H29B 109.5
H29A C29 H29B 108.1
C29 O10 H10 109.5
C5 C6 C7 113.6(3)
C5 C6 H6A 108.8
C7 C6 H6A 108.8
C5 C6 H6B 108.8
C7 C6 H6B 108.8
H6A C6 H6B 107.7
C8 C7 C6 116.0(3)
C8 C7 H7A 108.3
C6 C7 H7A 108.3
C8 C7 H7B 108.3
C6 C7 H7B 108.3
H7A C7 H7B 107.4
C9 C11 C12 104.3(3)
C9 C11 H11A 110.9
C12 C11 H11A 110.9
C9 C11 H11B 110.9
C12 C11 H11B 110.9
H11A C11 H11B 108.9
C11 C12 C13 119.1(3)
C11 C12 C14 102.6(3)
C13 C12 C14 105.2(2)
C11 C12 H12 109.8
C13 C12 H12 109.8
C14 C12 H12 109.8
C28 C13 C16 111.0(3)
C28 C13 C12 112.7(2)
C16 C13 C12 110.9(3)
C28 C13 C17 116.0(3)
C16 C13 C17 102.5(2)
C12 C13 C17 102.9(3)
C13 C28 H28A 109.5
C13 C28 H28B 109.5
H28A C28 H28B 109.5
C13 C28 H28C 109.5
H28A C28 H28C 109.5
H28B C28 H28C 109.5
C15 C16 C13 105.4(3)
C15 C16 H16A 110.7
C13 C16 H16A 110.7
C15 C16 H16B 110.7
C13 C16 H16B 110.7
H16A C16 H16B 108.8
O6 C15 O7 121.1(3)
O6 C15 C16 128.7(4)
O7 C15 C16 110.2(3)
C20 C21 H21A 109.5
C20 C21 H21B 109.5
H21A C21 H21B 109.5
C20 C21 H21C 109.5
H21A C21 H21C 109.5
H21B C21 H21C 109.5
O2' C3' O3' 120.1(4)
O2' C3' C2' 129.4(4)
O3' C3' C2' 110.5(3)
O3' C10' C19' 109.0(2)
O3' C10' C1' 103.5(2)
C19' C10' C1' 112.0(3)
O3' C10' C5' 107.9(3)
C19' C10' C5' 118.8(3)
C1' C10' C5' 104.6(3)
C10' C19' C9' 120.1(3)
C10' C19' H19C 107.3
C9' C19' H19C 107.3
C10' C19' H19D 107.3
C9' C19' H19D 107.3
H19C C19' H19D 106.9
O4' C9' C11' 108.4(3)
O4' C9' C19' 110.5(2)
C11' C9' C19' 109.5(3)
O4' C9' C8' 109.9(3)
C11' C9' C8' 101.3(2)
C19' C9' C8' 116.6(3)
C7' C8' C14' 116.4(3)
C7' C8' C9' 117.3(3)
C14' C8' C9' 104.1(3)
C7' C8' H8' 106.0
C14' C8' H8' 106.0
C9' C8' H8' 106.0
O5' C14' C8' 110.2(3)
O5' C14' C12' 104.4(2)
C8' C14' C12' 108.1(2)
O5' C14' H14' 111.3
C8' C14' H14' 111.3
C12' C14' H14' 111.3
O5' C17' O7' 107.1(2)
O5' C17' C20' 109.3(3)
O7' C17' C20' 107.6(2)
O5' C17' C13' 107.4(2)
O7' C17' C13' 104.7(2)
C20' C17' C13' 120.0(3)
C22' C20' C17' 112.0(3)
C22' C20' C21' 110.8(3)
C17' C20' C21' 112.3(3)
C22' C20' H20' 107.1
C17' C20' H20' 107.1
C21' C20' H20' 107.1
C23' C22' C20' 124.9(3)
C23' C22' H22' 117.5
C20' C22' H22' 117.5
C22' C23' O8' 121.7(3)
C22' C23' C24' 131.1(3)
O8' C23' C24' 107.1(3)
O9' C26' O8' 121.8(4)
O9' C26' C25' 130.8(4)
O8' C26' C25' 107.4(3)
C29' O10' H10' 109.5
O10' C29' C4' 114.7(3)
O10' C29' H29C 108.6
C4' C29' H29C 108.6
O10' C29' H29D 108.6
C4' C29' H29D 108.6
H29C C29' H29D 107.6
O1' C4' C30' 109.1(3)
O1' C4' C29' 105.9(3)
C30' C4' C29' 109.7(3)
O1' C4' C5' 103.4(3)
C30' C4' C5' 114.4(3)
C29' C4' C5' 113.8(3)
O1' C1' C2' 110.2(3)
O1' C1' C10' 105.8(3)
C2' C1' C10' 105.2(3)
O1' C1' H1' 111.7
C2' C1' H1' 111.7
C10' C1' H1' 111.7
C9' C11' C12' 103.7(3)
C9' C11' H11C 111.0
C12' C11' H11C 111.0
C9' C11' H11D 111.0
C12' C11' H11D 111.0
H11C C11' H11D 109.0
C14' C12' C11' 102.6(3)
C14' C12' C13' 105.6(2)
C11' C12' C13' 119.3(3)
C14' C12' H12' 109.6
C11' C12' H12' 109.6
C13' C12' H12' 109.6
C6' C7' C8' 117.0(3)
C6' C7' H7'1 108.1
C8' C7' H7'1 108.1
C6' C7' H7'2 108.1
C8' C7' H7'2 108.1
H7'1 C7' H7'2 107.3
C7' C6' C5' 114.0(3)
C7' C6' H6'1 108.7
C5' C6' H6'1 108.7
C7' C6' H6'2 108.7
C5' C6' H6'2 108.7
H6'1 C6' H6'2 107.6
C6' C5' C10' 116.1(3)
C6' C5' C4' 114.5(3)
C10' C5' C4' 104.9(3)
C6' C5' H5' 107.0
C10' C5' H5' 107.0
C4' C5' H5' 107.0
C28' C13' C16' 111.7(3)
C28' C13' C12' 113.4(2)
C16' C13' C12' 111.3(3)
C28' C13' C17' 115.4(3)
C16' C13' C17' 102.2(2)
C12' C13' C17' 101.9(2)
C13' C28' H28D 109.5
C13' C28' H28E 109.5
H28D C28' H28E 109.5
C13' C28' H28F 109.5
H28D C28' H28F 109.5
H28E C28' H28F 109.5
C15' C16' C13' 105.4(3)
C15' C16' H16C 110.7
C13' C16' H16C 110.7
C15' C16' H16D 110.7
C13' C16' H16D 110.7
H16C C16' H16D 108.8
O6' C15' O7' 120.6(3)
O6' C15' C16' 129.8(3)
O7' C15' C16' 109.5(3)
C24' C25' C26' 106.6(3)
C24' C25' C27' 132.2(4)
C26' C25' C27' 121.0(4)
C25' C27' H27D 109.5
C25' C27' H27E 109.5
H27D C27' H27E 109.5
C25' C27' H27F 109.5
H27D C27' H27F 109.5
H27E C27' H27F 109.5
C25' C24' C23' 109.9(3)
C25' C24' H24' 125.0
C23' C24' H24' 125.0
C20' C21' H21D 109.5
C20' C21' H21E 109.5
H21D C21' H21E 109.5
C20' C21' H21F 109.5
H21D C21' H21F 109.5
H21E C21' H21F 109.5
C3' C2' C1' 104.3(3)
C3' C2' H2'1 110.9
C1' C2' H2'1 110.9
C3' C2' H2'2 110.9
C1' C2' H2'2 110.9
H2'1 C2' H2'2 108.9
C4' C30' H30D 109.5
C4' C30' H30E 109.5
H30D C30' H30E 109.5
C4' C30' H30F 109.5
H30D C30' H30F 109.5
H30E C30' H30F 109.5

loop_
_geom_bond_atom_site_label_1
_geom_bond_atom_site_label_2
_geom_bond_distance
O2 C3 1.198(4)
O3 C3 1.350(5)
O3 C10 1.474(3)
O5 C17 1.402(4)
O5 C14 1.440(4)
O8 C26 1.379(4)
O8 C23 1.386(4)
O9 C26 1.186(4)
O1 C1 1.406(5)
O1 C4 1.446(4)
O4 C9 1.436(4)
O4 H4 0.8400
O7 C15 1.352(5)
O7 C17 1.463(4)
O6 C15 1.197(4)
O2' C3' 1.206(4)
O3' C3' 1.354(4)
O3' C10' 1.476(4)
O5' C17' 1.389(4)
O5' C14' 1.452(4)
O8' C23' 1.378(4)
O8' C26' 1.392(5)
O1' C1' 1.417(5)
O1' C4' 1.455(4)
O4' C9' 1.435(4)
O4' H4' 0.8400
O6' C15' 1.194(4)
O7' C15' 1.360(4)
O7' C17' 1.475(4)
C3 C2 1.491(6)
C10 C19 1.515(5)
C10 C1 1.533(5)
C10 C5 1.544(5)
C19 C9 1.537(5)
C19 H19A 0.9900
C19 H19B 0.9900
C9 C11 1.513(6)
C9 C8 1.538(5)
C8 C7 1.514(6)
C8 C14 1.527(5)
C8 H8 1.0000
C14 C12 1.544(5)
C14 H14 1.0000
C17 C20 1.515(5)
C17 C13 1.567(4)
C20 C22 1.506(5)
C20 C21 1.535(6)
C20 H20 1.0000
C22 C23 1.316(5)
C22 H22 0.9500
C23 C24 1.449(5)
C26 C25 1.471(6)
C27 C25 1.491(6)
C27 H27A 0.9800
C27 H27B 0.9800
C27 H27C 0.9800
C25 C24 1.338(5)
C24 H24 0.9500
C5 C6 1.521(5)
C5 C4 1.546(5)
C5 H5 1.0000
C4 C29 1.508(6)
C4 C30 1.515(5)
C30 H30A 0.9800
C30 H30B 0.9800
C30 H30C 0.9800
C1 C2 1.510(5)
C1 H1 1.0000
C2 H2A 0.9900
C2 H2B 0.9900
C29 O10 1.397(5)
C29 H29A 0.9900
C29 H29B 0.9900
O10 H10 0.8400
C6 C7 1.532(6)
C6 H6A 0.9900
C6 H6B 0.9900
C7 H7A 0.9900
C7 H7B 0.9900
C11 C12 1.538(4)
C11 H11A 0.9900
C11 H11B 0.9900
C12 C13 1.546(5)
C12 H12 1.0000
C13 C28 1.524(5)
C13 C16 1.544(4)
C28 H28A 0.9800
C28 H28B 0.9800
C28 H28C 0.9800
C16 C15 1.488(5)
C16 H16A 0.9900
C16 H16B 0.9900
C21 H21A 0.9800
C21 H21B 0.9800
C21 H21C 0.9800
C3' C2' 1.492(6)
C10' C19' 1.520(5)
C10' C1' 1.530(5)
C10' C5' 1.539(5)
C19' C9' 1.536(5)
C19' H19C 0.9900
C19' H19D 0.9900
C9' C11' 1.528(5)
C9' C8' 1.543(5)
C8' C7' 1.523(5)
C8' C14' 1.531(4)
C8' H8' 1.0000
C14' C12' 1.533(5)
C14' H14' 1.0000
C17' C20' 1.524(4)
C17' C13' 1.564(4)
C20' C22' 1.495(4)
C20' C21' 1.529(5)
C20' H20' 1.0000
C22' C23' 1.321(5)
C22' H22' 0.9500
C23' C24' 1.459(5)
C26' O9' 1.182(5)
C26' C25' 1.485(6)
O10' C29' 1.382(5)
O10' H10' 0.8400
C29' C4' 1.532(6)
C29' H29C 0.9900
C29' H29D 0.9900
C4' C30' 1.523(5)
C4' C5' 1.546(5)
C1' C2' 1.506(5)
C1' H1' 1.0000
C11' C12' 1.535(4)
C11' H11C 0.9900
C11' H11D 0.9900
C12' C13' 1.553(4)
C12' H12' 1.0000
C7' C6' 1.522(5)
C7' H7'1 0.9900
C7' H7'2 0.9900
C6' C5' 1.531(4)
C6' H6'1 0.9900
C6' H6'2 0.9900
C5' H5' 1.0000
C13' C28' 1.524(4)
C13' C16' 1.534(4)
C28' H28D 0.9800
C28' H28E 0.9800
C28' H28F 0.9800
C16' C15' 1.489(5)
C16' H16C 0.9900
C16' H16D 0.9900
C25' C24' 1.332(5)
C25' C27' 1.487(6)
C27' H27D 0.9800
C27' H27E 0.9800
C27' H27F 0.9800
C24' H24' 0.9500
C21' H21D 0.9800
C21' H21E 0.9800
C21' H21F 0.9800
C2' H2'1 0.9900
C2' H2'2 0.9900
C30' H30D 0.9800
C30' H30E 0.9800
C30' H30F 0.9800

loop_
_geom_hbond_atom_site_label_D
_geom_hbond_atom_site_label_H
_geom_hbond_atom_site_label_A
_geom_hbond_distance_DH
_geom_hbond_distance_HA
_geom_hbond_distance_DA
_geom_hbond_angle_DHA
_geom_hbond_site_symmetry_A
O4 H4 O3 0.84 2.04 2.786(4) 147.7 .
O4' H4' O3' 0.84 2.01 2.729(3) 143.2 .
O10 H10 O2S 0.84 1.83 2.649(5) 165.0 1_455

loop_
_geom_torsion_atom_site_label_1
_geom_torsion_atom_site_label_2
_geom_torsion_atom_site_label_3
_geom_torsion_atom_site_label_4
_geom_torsion
C10 O3 C3 O2 176.6(4)
C10 O3 C3 C2 -1.9(4)
C3 O3 C10 C19 -102.5(3)
C3 O3 C10 C1 17.0(4)
C3 O3 C10 C5 126.8(3)
O3 C10 C19 C9 -58.0(4)
C1 C10 C19 C9 -171.4(3)
C5 C10 C19 C9 66.4(4)
C10 C19 C9 O4 55.5(4)
C10 C19 C9 C11 175.2(3)
C10 C19 C9 C8 -70.6(4)
O4 C9 C8 C7 -78.5(4)
C11 C9 C8 C7 166.8(3)
C19 C9 C8 C7 48.1(4)
O4 C9 C8 C14 149.9(3)
C11 C9 C8 C14 35.2(3)
C19 C9 C8 C14 -83.4(4)
C17 O5 C14 C8 150.2(3)
C17 O5 C14 C12 35.0(3)
C7 C8 C14 O5 100.6(3)
C9 C8 C14 O5 -126.9(3)
C7 C8 C14 C12 -146.0(3)
C9 C8 C14 C12 -13.5(4)
C14 O5 C17 O7 79.2(3)
C14 O5 C17 C20 -164.8(3)
C14 O5 C17 C13 -33.3(3)
C15 O7 C17 O5 -123.6(3)
C15 O7 C17 C20 120.6(3)
C15 O7 C17 C13 -9.8(3)
O5 C17 C20 C22 179.4(3)
O7 C17 C20 C22 -64.6(3)
C13 C17 C20 C22 56.3(4)
O5 C17 C20 C21 -55.9(4)
O7 C17 C20 C21 60.1(4)
C13 C17 C20 C21 -179.0(3)
C17 C20 C22 C23 -125.1(4)
C21 C20 C22 C23 109.0(4)
C20 C22 C23 O8 2.1(5)
C20 C22 C23 C24 176.1(3)
C26 O8 C23 C22 173.8(3)
C26 O8 C23 C24 -1.6(3)
C23 O8 C26 O9 -178.5(3)
C23 O8 C26 C25 0.2(4)
O9 C26 C25 C24 179.9(4)
O8 C26 C25 C24 1.3(4)
O9 C26 C25 C27 0.6(7)
O8 C26 C25 C27 -178.0(4)
C26 C25 C24 C23 -2.2(4)
C27 C25 C24 C23 177.0(4)
C22 C23 C24 C25 -172.2(4)
O8 C23 C24 C25 2.4(4)
O3 C10 C5 C6 122.1(3)
C19 C10 C5 C6 -2.7(5)
C1 C10 C5 C6 -128.9(3)
O3 C10 C5 C4 -109.6(3)
C19 C10 C5 C4 125.6(3)
C1 C10 C5 C4 -0.6(3)
C1 O1 C4 C29 -155.6(3)
C1 O1 C4 C30 84.3(4)
C1 O1 C4 C5 -38.3(3)
C6 C5 C4 O1 150.6(3)
C10 C5 C4 O1 22.3(3)
C6 C5 C4 C29 -95.8(4)
C10 C5 C4 C29 136.0(3)
C6 C5 C4 C30 32.3(5)
C10 C5 C4 C30 -96.0(4)
C4 O1 C1 C2 150.8(3)
C4 O1 C1 C10 38.4(3)
O3 C10 C1 O1 90.6(3)
C19 C10 C1 O1 -152.5(3)
C5 C10 C1 O1 -22.2(3)
O3 C10 C1 C2 -25.0(4)
C19 C10 C1 C2 91.9(4)
C5 C10 C1 C2 -137.7(3)
O2 C3 C2 C1 167.4(4)
O3 C3 C2 C1 -14.4(4)
O1 C1 C2 C3 -88.9(4)
C10 C1 C2 C3 23.9(4)
O1 C4 C29 O10 -65.5(4)
C30 C4 C29 O10 52.7(4)
C5 C4 C29 O10 -177.6(3)
C4 C5 C6 C7 172.2(3)
C10 C5 C6 C7 -65.3(4)
C14 C8 C7 C6 65.7(4)
C9 C8 C7 C6 -60.2(5)
C5 C6 C7 C8 88.1(4)
O4 C9 C11 C12 -160.2(3)
C19 C9 C11 C12 78.3(3)
C8 C9 C11 C12 -44.3(3)
C9 C11 C12 C13 151.2(3)
C9 C11 C12 C14 35.6(3)
O5 C14 C12 C11 103.1(3)
C8 C14 C12 C11 -13.1(3)
O5 C14 C12 C13 -22.2(3)
C8 C14 C12 C13 -138.4(3)
C11 C12 C13 C28 14.7(4)
C14 C12 C13 C28 128.9(3)
C11 C12 C13 C16 140.0(3)
C14 C12 C13 C16 -105.8(3)
C11 C12 C13 C17 -111.0(3)
C14 C12 C13 C17 3.2(3)
O5 C17 C13 C28 -106.1(3)
O7 C17 C13 C28 139.5(3)
C20 C17 C13 C28 17.4(4)
O5 C17 C13 C16 132.8(3)
O7 C17 C13 C16 18.4(3)
C20 C17 C13 C16 -103.8(3)
O5 C17 C13 C12 17.6(3)
O7 C17 C13 C12 -96.8(3)
C20 C17 C13 C12 141.0(3)
C28 C13 C16 C15 -145.0(3)
C12 C13 C16 C15 88.8(3)
C17 C13 C16 C15 -20.5(3)
C17 O7 C15 O6 179.0(3)
C17 O7 C15 C16 -3.8(3)
C13 C16 C15 O6 -167.1(4)
C13 C16 C15 O7 15.9(4)
C10' O3' C3' O2' 174.9(3)
C10' O3' C3' C2' -3.8(4)
C3' O3' C10' C19' -102.5(3)
C3' O3' C10' C1' 16.8(4)
C3' O3' C10' C5' 127.3(3)
O3' C10' C19' C9' -56.1(4)
C1' C10' C19' C9' -170.0(3)
C5' C10' C19' C9' 67.9(4)
C10' C19' C9' O4' 55.2(4)
C10' C19' C9' C11' 174.6(3)
C10' C19' C9' C8' -71.2(4)
O4' C9' C8' C7' -79.9(3)
C11' C9' C8' C7' 165.6(3)
C19' C9' C8' C7' 46.8(4)
O4' C9' C8' C14' 149.9(3)
C11' C9' C8' C14' 35.4(3)
C19' C9' C8' C14' -83.4(3)
C17' O5' C14' C8' 152.7(3)
C17' O5' C14' C12' 36.8(3)
C7' C8' C14' O5' 102.7(3)
C9' C8' C14' O5' -126.6(3)
C7' C8' C14' C12' -143.8(3)
C9' C8' C14' C12' -13.0(3)
C14' O5' C17' O7' 76.3(3)
C14' O5' C17' C20' -167.4(2)
C14' O5' C17' C13' -35.7(3)
C15' O7' C17' O5' -124.0(3)
C15' O7' C17' C20' 118.5(3)
C15' O7' C17' C13' -10.2(3)
O5' C17' C20' C22' -174.3(3)
O7' C17' C20' C22' -58.4(3)
C13' C17' C20' C22' 61.0(4)
O5' C17' C20' C21' -49.0(4)
O7' C17' C20' C21' 67.0(3)
C13' C17' C20' C21' -173.6(3)
C17' C20' C22' C23' -130.7(3)
C21' C20' C22' C23' 103.1(4)
C20' C22' C23' O8' 1.3(5)
C20' C22' C23' C24' 176.4(3)
C26' O8' C23' C22' 175.1(3)
C26' O8' C23' C24' -1.0(4)
C23' O8' C26' O9' 178.3(4)
C23' O8' C26' C25' 0.2(4)
C1' O1' C4' C30' 85.1(3)
C1' O1' C4' C29' -156.8(3)
C1' O1' C4' C5' -37.0(3)
O10' C29' C4' O1' 63.1(4)
O10' C29' C4' C30' -179.3(3)
O10' C29' C4' C5' -49.7(4)
C4' O1' C1' C2' 148.9(3)
C4' O1' C1' C10' 35.6(3)
O3' C10' C1' O1' 93.9(3)
C19' C10' C1' O1' -148.8(3)
C5' C10' C1' O1' -19.0(3)
O3' C10' C1' C2' -22.8(4)
C19' C10' C1' C2' 94.5(4)
C5' C10' C1' C2' -135.7(3)
O4' C9' C11' C12' -161.1(3)
C19' C9' C11' C12' 78.3(3)
C8' C9' C11' C12' -45.4(3)
O5' C14' C12' C11' 102.8(3)
C8' C14' C12' C11' -14.6(3)
O5' C14' C12' C13' -22.8(3)
C8' C14' C12' C13' -140.2(2)
C9' C11' C12' C14' 37.1(3)
C9' C11' C12' C13' 153.3(3)
C14' C8' C7' C6' 65.9(4)
C9' C8' C7' C6' -58.3(4)
C8' C7' C6' C5' 87.2(4)
C7' C6' C5' C10' -64.2(4)
C7' C6' C5' C4' 173.3(3)
O3' C10' C5' C6' 119.9(3)
C19' C10' C5' C6' -4.7(4)
C1' C10' C5' C6' -130.4(3)
O3' C10' C5' C4' -112.7(3)
C19' C10' C5' C4' 122.7(3)
C1' C10' C5' C4' -3.0(3)
O1' C4' C5' C6' 151.6(3)
C30' C4' C5' C6' 33.1(5)
C29' C4' C5' C6' -94.1(4)
O1' C4' C5' C10' 23.2(3)
C30' C4' C5' C10' -95.3(4)
C29' C4' C5' C10' 137.5(3)
C14' C12' C13' C28' 127.4(3)
C11' C12' C13' C28' 12.8(4)
C14' C12' C13' C16' -105.7(3)
C11' C12' C13' C16' 139.8(3)
C14' C12' C13' C17' 2.7(3)
C11' C12' C13' C17' -111.8(3)
O5' C17' C13' C28' -103.9(3)
O7' C17' C13' C28' 142.5(3)
C20' C17' C13' C28' 21.7(4)
O5' C17' C13' C16' 134.7(3)
O7' C17' C13' C16' 21.0(3)
C20' C17' C13' C16' -99.8(3)
O5' C17' C13' C12' 19.5(3)
O7' C17' C13' C12' -94.2(2)
C20' C17' C13' C12' 145.0(3)
C28' C13' C16' C15' -148.4(3)
C12' C13' C16' C15' 83.7(3)
C17' C13' C16' C15' -24.4(3)
C17' O7' C15' O6' 176.8(3)
C17' O7' C15' C16' -5.9(3)
C13' C16' C15' O6' -163.2(3)
C13' C16' C15' O7' 19.8(3)
O9' C26' C25' C24' -177.1(5)
O8' C26' C25' C24' 0.7(4)
O9' C26' C25' C27' 7.0(8)
O8' C26' C25' C27' -175.2(4)
C26' C25' C24' C23' -1.4(4)
C27' C25' C24' C23' 173.9(5)
C22' C23' C24' C25' -174.1(4)
O8' C23' C24' C25' 1.5(4)
O2' C3' C2' C1' 170.4(4)
O3' C3' C2' C1' -11.1(4)
O1' C1' C2' C3' -92.9(4)
C10' C1' C2' C3' 20.8(4)

loop_
_cod_related_entry_id
_cod_related_entry_database
_cod_related_entry_code
1 ChemSpider 30651788
